data_7701411
loop_
_publ_author_name
'Manar, Krishna Kumar'
'porwal, vishal kumar'
'Kamte, Rohit S.'
'Adhikari, Manu'
'Thakur, Sandeep Kumar'
'Bawari, Deependra'
'Roychoudhury, Angshuman'
'Singh, Sanjay'

_publ_section_title
;
 Reactions of BICAAC with hydroboranes: propensity for Lewis adduct
 formation and carbene insertion into B-H bond
;
_journal_name_full 'Dalton Transactions'
_journal_paper_doi 10.1039/C9DT03382C
_journal_year 2019
_chemical_formula_moiety '2(C22 H33 B Br3 N)'
_chemical_formula_sum 'C44 H66 B2 Br6 N2'
_chemical_formula_weight 1124.06
_space_group_crystal_system monoclinic
_space_group_IT_number 14
_space_group_name_Hall '-P 2ybc'
_space_group_name_H-M_alt 'P 1 21/c 1'
_symmetry_space_group_name_Hall '-P 2ybc'
_symmetry_space_group_name_H-M 'P 1 21/c 1'
_atom_sites_solution_hydrogens geom
_atom_sites_solution_primary dual
_audit_creation_date 2019-06-19
_audit_creation_method
;
Olex2 1.2
(compiled 2018.05.29 svn.r3508 for OlexSys, GUI svn.r5506)
;
_audit_update_record
;
2019-06-20 deposited with the CCDC.    2019-10-23 downloaded from the CCDC.
;
_cell_angle_alpha 90
_cell_angle_beta 114.211(3)
_cell_angle_gamma 90
_cell_formula_units_Z 4
_cell_length_a 16.6037(4)
_cell_length_b 17.7087(3)
_cell_length_c 17.5684(4)
_cell_measurement_reflns_used 12125
_cell_measurement_temperature 200.00(10)
_cell_measurement_theta_max 31.7350
_cell_measurement_theta_min 2.6890
_cell_volume 4711.3(2)
_computing_cell_refinement 'CrysAlisPro 1.171.39.35c (Rigaku OD, 2017)'
_computing_data_collection 'CrysAlisPro 1.171.39.35c (Rigaku OD, 2017)'
_computing_data_reduction 'CrysAlisPro 1.171.39.35c (Rigaku OD, 2017)'
_computing_molecular_graphics 'Olex2 (Dolomanov et al., 2009)'
_computing_publication_material 'Olex2 (Dolomanov et al., 2009)'
_computing_structure_refinement 'XL (Sheldrick, 2008)'
_computing_structure_solution 'ShelXT (Sheldrick, 2015)'
_diffrn_ambient_environment N~2~
_diffrn_ambient_temperature 200.00(10)
_diffrn_detector 'CCD plate'
_diffrn_measured_fraction_theta_full 0.9987
_diffrn_measured_fraction_theta_max 0.9555
_diffrn_measurement_details
;
List of Runs (angles in degrees, time in seconds):

  # Type    Start    End  Width  t~exp~   \w     \q     \k     \f   Frames
#--------------------------------------------------------------------------
  1  \w    -69.00 118.20   0.30   15.00    --   29.89  54.00  60.00  624
  2  \w    -69.00 118.20   0.30   15.00    --   29.89  54.00 -60.00  624
  3  \w    -69.00  10.20   0.30   15.00    --   29.89  54.00-180.00  264
;
_diffrn_measurement_device 'two-circle diffractometer'
_diffrn_measurement_device_type 'XtaLAB Mini (ROW)'
_diffrn_measurement_method '\w scans'
_diffrn_orient_matrix_type 'CrysAlisPro convention (1999,Acta A55,543-557)'
_diffrn_orient_matrix_UB_11 0.0203805000
_diffrn_orient_matrix_UB_12 -0.0127137000
_diffrn_orient_matrix_UB_13 0.0419180000
_diffrn_orient_matrix_UB_21 -0.0283046000
_diffrn_orient_matrix_UB_22 -0.0319054000
_diffrn_orient_matrix_UB_23 -0.0104785000
_diffrn_orient_matrix_UB_31 0.0312658000
_diffrn_orient_matrix_UB_32 -0.0205959000
_diffrn_orient_matrix_UB_33 -0.0096282000
_diffrn_radiation_monochromator graphite
_diffrn_radiation_probe x-ray
_diffrn_radiation_type 'Mo K\a'
_diffrn_radiation_wavelength 0.71073
_diffrn_reflns_av_R_equivalents 0.0333
_diffrn_reflns_av_unetI/netI 0.0432
_diffrn_reflns_Laue_measured_fraction_full 0.998
_diffrn_reflns_Laue_measured_fraction_max 0.956
_diffrn_reflns_limit_h_max 24
_diffrn_reflns_limit_h_min -24
_diffrn_reflns_limit_k_max 26
_diffrn_reflns_limit_k_min -20
_diffrn_reflns_limit_l_max 26
_diffrn_reflns_limit_l_min -26
_diffrn_reflns_number 53391
_diffrn_reflns_point_group_measured_fraction_full 0.998
_diffrn_reflns_point_group_measured_fraction_max 0.956
_diffrn_reflns_theta_full 25.000
_diffrn_reflns_theta_max 32.766
_diffrn_reflns_theta_min 2.628
_diffrn_source 'fine-focus sealed X-ray tube'
_diffrn_source_type 'Rigaku (Mo) X-ray Source'
_exptl_absorpt_coefficient_mu 5.145
_exptl_absorpt_correction_T_max 1.00000
_exptl_absorpt_correction_T_min 0.71958
_exptl_absorpt_correction_type multi-scan
_exptl_absorpt_process_details
;
CrysAlisPro 1.171.39.35c (Rigaku Oxford Diffraction, 2017)
Empirical absorption correction using spherical harmonics,
 implemented in SCALE3 ABSPACK scaling algorithm.
;
_exptl_crystal_colour 'clear light colourless'
_exptl_crystal_colour_lustre clear
_exptl_crystal_colour_modifier light
_exptl_crystal_colour_primary colourless
_exptl_crystal_density_diffrn 1.585
_exptl_crystal_description 'rect. Prism'
_exptl_crystal_F_000 2256
_exptl_crystal_size_max 0.5
_exptl_crystal_size_mid 0.5
_exptl_crystal_size_min 0.4
_refine_diff_density_max 1.303
_refine_diff_density_min -0.923
_refine_diff_density_rms 0.084
_refine_ls_extinction_method none
_refine_ls_goodness_of_fit_ref 1.023
_refine_ls_hydrogen_treatment constr
_refine_ls_matrix_type full
_refine_ls_number_parameters 501
_refine_ls_number_reflns 16657
_refine_ls_number_restraints 0
_refine_ls_restrained_S_all 1.023
_refine_ls_R_factor_all 0.0738
_refine_ls_R_factor_gt 0.0370
_refine_ls_shift/su_max 0.002
_refine_ls_shift/su_mean 0.000
_refine_ls_structure_factor_coef Fsqd
_refine_ls_weighting_details 'w=1/[\s^2^(Fo^2^)+(0.0300P)^2^+1.7086P] where P=(Fo^2^+2Fc^2^)/3'
_refine_ls_weighting_scheme calc
_refine_ls_wR_factor_gt 0.0716
_refine_ls_wR_factor_ref 0.0834
_reflns_Friedel_coverage 0.000
_reflns_number_gt 11225
_reflns_number_total 16657
_reflns_threshold_expression 'I > 2\s(I)'
_cod_data_source_file c9dt03382c2.cif
_cod_data_source_block Compound5_200k
_cod_database_code 7701411
_shelx_shelxl_version_number 2014/7
_shelx_space_group_comment
;
The symmetry employed for this shelxl refinement is uniquely defined
by the following loop, which should always be used as a source of
symmetry information in preference to the above space-group names.
They are only intended as comments.
;
_shelx_estimated_absorpt_t_max 0.233
_shelx_estimated_absorpt_t_min 0.183
_reflns_odcompleteness_completeness 99.87
_reflns_odcompleteness_iscentric 1
_reflns_odcompleteness_theta 24.97
_olex2_refinement_description
;
1. Fixed Uiso
 At 1.2 times of:
  All C(H) groups, All C(H,H) groups
 At 1.5 times of:
  All C(H,H,H) groups
2.a Ternary CH refined with riding coordinates:
 C3(H3), C17(H17), C20(H20), C25(H25), C39(H39), C42(H42)
2.b Secondary CH2 refined with riding coordinates:
 C4(H4A,H4B), C6(H6A,H6B), C7(H7A,H7B), C26(H26A,H26B), C28(H28A,H28B),
 C29(H29A,H29B)
2.c Aromatic/amide H refined with riding coordinates:
 C13(H13), C14(H14), C15(H15), C35(H35), C36(H36), C37(H37)
2.d Idealised Me refined as rotating group:
 C8(H8A,H8B,H8C), C9(H9A,H9B,H9C), C10(H10A,H10B,H10C), C18(H18A,H18B,H18C),
 C19(H19A,H19B,H19C), C21(H21A,H21B,H21C), C22(H22A,H22B,H22C), C30(H30A,H30B,
 H30C), C31(H31A,H31B,H31C), C32(H32A,H32B,H32C), C40(H40A,H40B,H40C), C41(H41A,
 H41B,H41C), C43(H43A,H43B,H43C), C44(H44A,H44B,H44C)
;
_olex2_submission_special_instructions 'No special instructions were received'
_oxdiff_exptl_absorpt_empirical_details
;
Empirical correction (ABSPACK) includes:
- Absorption correction using spherical harmonics
- Frame scaling
;
_oxdiff_exptl_absorpt_empirical_full_max 1.500
_oxdiff_exptl_absorpt_empirical_full_min 0.831

loop_
_space_group_symop_operation_xyz
'x, y, z'
'-x, y+1/2, -z+1/2'
'-x, -y, -z'
'x, -y-1/2, z-1/2'

loop_
_atom_site_label
_atom_site_type_symbol
_atom_site_fract_x
_atom_site_fract_y
_atom_site_fract_z
_atom_site_U_iso_or_equiv
_atom_site_adp_type
_atom_site_occupancy
_atom_site_site_symmetry_order
_atom_site_calc_flag
_atom_site_refinement_flags_posn
Br1 Br 0.94335(2) 0.33990(2) 0.52721(2) 0.04749(8) Uani 1 1 d .
Br2 Br 0.88532(2) 0.17082(2) 0.46536(2) 0.03329(6) Uani 1 1 d .
Br3 Br 0.74096(2) 0.27520(2) 0.49520(2) 0.04121(7) Uani 1 1 d .
N1 N 0.91574(11) 0.17065(10) 0.67739(10) 0.0221(3) Uani 1 1 d .
C1 C 0.89696(12) 0.23666(12) 0.64034(12) 0.0219(4) Uani 1 1 d .
C2 C 0.88996(14) 0.29845(12) 0.69892(13) 0.0264(4) Uani 1 1 d .
C3 C 0.97848(15) 0.30052(13) 0.77901(13) 0.0322(5) Uani 1 1 d .
H3 H 0.9686 0.3344 0.8199 0.039 Uiso 1 1 calc R
C4 C 0.99874(15) 0.22206(14) 0.81856(13) 0.0338(5) Uani 1 1 d .
H4A H 1.0031 0.2248 0.8764 0.041 Uiso 1 1 calc R
H4B H 1.0563 0.2045 0.8209 0.041 Uiso 1 1 calc R
C5 C 0.92664(15) 0.16554(13) 0.76838(12) 0.0285(5) Uani 1 1 d .
C6 C 0.83896(15) 0.19334(13) 0.76772(14) 0.0311(5) Uani 1 1 d .
H6A H 0.7914 0.1571 0.7367 0.037 Uiso 1 1 calc R
H6B H 0.8436 0.1967 0.8256 0.037 Uiso 1 1 calc R
C7 C 0.81662(15) 0.27076(13) 0.72638(14) 0.0309(5) Uani 1 1 d .
H7A H 0.8103 0.3075 0.7660 0.037 Uiso 1 1 calc R
H7B H 0.7595 0.2680 0.6770 0.037 Uiso 1 1 calc R
C8 C 0.86621(17) 0.37940(13) 0.66564(16) 0.0372(5) Uani 1 1 d .
H8A H 0.9142 0.4004 0.6534 0.056 Uiso 1 1 calc GR
H8B H 0.8577 0.4107 0.7078 0.056 Uiso 1 1 calc GR
H8C H 0.8116 0.3787 0.6145 0.056 Uiso 1 1 calc GR
C9 C 1.05670(17) 0.33297(16) 0.76509(17) 0.0443(6) Uani 1 1 d .
H9A H 1.0643 0.3048 0.7205 0.066 Uiso 1 1 calc GR
H9B H 1.1104 0.3286 0.8167 0.066 Uiso 1 1 calc GR
H9C H 1.0455 0.3863 0.7492 0.066 Uiso 1 1 calc GR
C10 C 0.94988(18) 0.08659(14) 0.80413(14) 0.0378(6) Uani 1 1 d .
H10A H 0.9038 0.0513 0.7700 0.057 Uiso 1 1 calc GR
H10B H 0.9543 0.0861 0.8615 0.057 Uiso 1 1 calc GR
H10C H 1.0066 0.0714 0.8040 0.057 Uiso 1 1 calc GR
C11 C 0.92586(14) 0.09988(12) 0.63887(12) 0.0241(4) Uani 1 1 d .
C12 C 0.85176(14) 0.05368(12) 0.59936(12) 0.0261(4) Uani 1 1 d .
C13 C 0.86621(16) -0.01505(13) 0.56832(14) 0.0336(5) Uani 1 1 d .
H13 H 0.8179 -0.0484 0.5419 0.040 Uiso 1 1 calc R
C14 C 0.94921(17) -0.03582(13) 0.57507(14) 0.0379(6) Uani 1 1 d .
H14 H 0.9572 -0.0828 0.5529 0.046 Uiso 1 1 calc R
C15 C 1.02026(16) 0.01134(14) 0.61376(14) 0.0361(5) Uani 1 1 d .
H15 H 1.0768 -0.0035 0.6177 0.043 Uiso 1 1 calc R
C16 C 1.01095(14) 0.08039(13) 0.64721(13) 0.0293(5) Uani 1 1 d .
C17 C 1.09032(15) 0.13168(15) 0.68763(15) 0.0393(6) Uani 1 1 d .
H17 H 1.0715 0.1754 0.7125 0.047 Uiso 1 1 calc R
C18 C 1.12194(19) 0.16339(19) 0.6232(2) 0.0588(8) Uani 1 1 d .
H18A H 1.1422 0.1219 0.5986 0.088 Uiso 1 1 calc GR
H18B H 1.1707 0.1988 0.6507 0.088 Uiso 1 1 calc GR
H18C H 1.0731 0.1898 0.5792 0.088 Uiso 1 1 calc GR
C19 C 1.16693(19) 0.0927(2) 0.75809(18) 0.0615(9) Uani 1 1 d .
H19A H 1.1459 0.0712 0.7980 0.092 Uiso 1 1 calc GR
H19B H 1.2136 0.1296 0.7866 0.092 Uiso 1 1 calc GR
H19C H 1.1904 0.0523 0.7349 0.092 Uiso 1 1 calc GR
C20 C 0.75807(14) 0.07437(13) 0.58549(13) 0.0303(5) Uani 1 1 d .
H20 H 0.7583 0.1276 0.6045 0.036 Uiso 1 1 calc R
C21 C 0.72228(18) 0.02362(16) 0.63560(17) 0.0469(6) Uani 1 1 d .
H21A H 0.7208 -0.0289 0.6175 0.070 Uiso 1 1 calc GR
H21B H 0.6624 0.0398 0.6260 0.070 Uiso 1 1 calc GR
H21C H 0.7608 0.0276 0.6952 0.070 Uiso 1 1 calc GR
C22 C 0.69504(16) 0.06989(15) 0.49262(15) 0.0423(6) Uani 1 1 d .
H22A H 0.7188 0.1000 0.4598 0.063 Uiso 1 1 calc GR
H22B H 0.6370 0.0896 0.4848 0.063 Uiso 1 1 calc GR
H22C H 0.6891 0.0172 0.4741 0.063 Uiso 1 1 calc GR
B1 B 0.87223(16) 0.25182(14) 0.54110(14) 0.0269(5) Uani 1 1 d .
Br4 Br 0.52316(2) 0.21773(2) 0.52655(2) 0.04886(8) Uani 1 1 d .
Br5 Br 0.38358(2) 0.35366(2) 0.46031(2) 0.03408(6) Uani 1 1 d .
Br6 Br 0.30453(2) 0.19223(2) 0.47536(2) 0.06149(9) Uani 1 1 d .
N2 N 0.42606(11) 0.32428(9) 0.67149(10) 0.0214(3) Uani 1 1 d .
C23 C 0.42955(13) 0.26323(12) 0.63083(12) 0.0245(4) Uani 1 1 d .
C24 C 0.44786(16) 0.19266(13) 0.68650(15) 0.0331(5) Uani 1 1 d .
C25 C 0.53450(16) 0.20432(14) 0.76629(15) 0.0367(5) Uani 1 1 d .
H25 H 0.5348 0.1647 0.8070 0.044 Uiso 1 1 calc R
C26 C 0.53279(16) 0.28043(14) 0.80656(13) 0.0335(5) Uani 1 1 d .
H26A H 0.5467 0.2731 0.8665 0.040 Uiso 1 1 calc R
H26B H 0.5782 0.3142 0.8021 0.040 Uiso 1 1 calc R
C27 C 0.44207(15) 0.31671(13) 0.76344(12) 0.0284(5) Uani 1 1 d .
C28 C 0.37168(17) 0.26136(15) 0.76559(15) 0.0388(6) Uani 1 1 d .
H28A H 0.3847 0.2475 0.8241 0.047 Uiso 1 1 calc R
H28B H 0.3128 0.2856 0.7412 0.047 Uiso 1 1 calc R
C29 C 0.37160(18) 0.19099(15) 0.71620(18) 0.0441(6) Uani 1 1 d .
H29A H 0.3144 0.1871 0.6671 0.053 Uiso 1 1 calc R
H29B H 0.3781 0.1458 0.7515 0.053 Uiso 1 1 calc R
C30 C 0.43799(17) 0.39144(14) 0.80384(13) 0.0364(5) Uani 1 1 d .
H30A H 0.3807 0.4154 0.7723 0.055 Uiso 1 1 calc GR
H30B H 0.4853 0.4246 0.8039 0.055 Uiso 1 1 calc GR
H30C H 0.4454 0.3826 0.8614 0.055 Uiso 1 1 calc GR
C31 C 0.61896(18) 0.19364(18) 0.75383(17) 0.0479(7) Uani 1 1 d .
H31A H 0.6206 0.1424 0.7336 0.072 Uiso 1 1 calc GR
H31B H 0.6700 0.2013 0.8070 0.072 Uiso 1 1 calc GR
H31C H 0.6208 0.2303 0.7128 0.072 Uiso 1 1 calc GR
C32 C 0.4500(2) 0.11524(14) 0.64850(18) 0.0506(7) Uani 1 1 d .
H32A H 0.3913 0.1035 0.6054 0.076 Uiso 1 1 calc GR
H32B H 0.4670 0.0766 0.6923 0.076 Uiso 1 1 calc GR
H32C H 0.4930 0.1160 0.6235 0.076 Uiso 1 1 calc GR
C33 C 0.41068(13) 0.40108(11) 0.63776(11) 0.0211(4) Uani 1 1 d .
C34 C 0.48405(13) 0.44402(11) 0.64409(12) 0.0235(4) Uani 1 1 d .
C35 C 0.46839(16) 0.51852(12) 0.61734(13) 0.0316(5) Uani 1 1 d .
H35 H 0.5165 0.5494 0.6205 0.038 Uiso 1 1 calc R
C36 C 0.38414(17) 0.54868(13) 0.58624(14) 0.0371(5) Uani 1 1 d .
H36 H 0.3751 0.6000 0.5689 0.045 Uiso 1 1 calc R
C37 C 0.31360(16) 0.50487(14) 0.58035(14) 0.0353(5) Uani 1 1 d .
H37 H 0.2562 0.5264 0.5586 0.042 Uiso 1 1 calc R
C38 C 0.32416(14) 0.42970(13) 0.60551(12) 0.0271(4) Uani 1 1 d .
C39 C 0.24339(15) 0.38282(16) 0.59397(14) 0.0365(5) Uani 1 1 d .
H39 H 0.2634 0.3302 0.6131 0.044 Uiso 1 1 calc R
C40 C 0.17790(18) 0.3795(2) 0.50159(16) 0.0557(8) Uani 1 1 d .
H40A H 0.1554 0.4303 0.4823 0.084 Uiso 1 1 calc GR
H40B H 0.1286 0.3461 0.4956 0.084 Uiso 1 1 calc GR
H40C H 0.2081 0.3600 0.4680 0.084 Uiso 1 1 calc GR
C41 C 0.19497(18) 0.4134(2) 0.64572(18) 0.0564(8) Uani 1 1 d .
H41A H 0.2349 0.4125 0.7051 0.085 Uiso 1 1 calc GR
H41B H 0.1433 0.3818 0.6363 0.085 Uiso 1 1 calc GR
H41C H 0.1759 0.4654 0.6287 0.085 Uiso 1 1 calc GR
C42 C 0.57747(13) 0.41281(12) 0.67365(13) 0.0266(4) Uani 1 1 d .
H42 H 0.5754 0.3577 0.6852 0.032 Uiso 1 1 calc R
C43 C 0.61248(17) 0.42113(16) 0.60571(16) 0.0421(6) Uani 1 1 d .
H43A H 0.5718 0.3963 0.5545 0.063 Uiso 1 1 calc GR
H43B H 0.6709 0.3975 0.6246 0.063 Uiso 1 1 calc GR
H43C H 0.6171 0.4748 0.5946 0.063 Uiso 1 1 calc GR
C44 C 0.64107(16) 0.45064(15) 0.75422(15) 0.0424(6) Uani 1 1 d .
H44A H 0.6469 0.5043 0.7437 0.064 Uiso 1 1 calc GR
H44B H 0.6990 0.4262 0.7734 0.064 Uiso 1 1 calc GR
H44C H 0.6180 0.4456 0.7972 0.064 Uiso 1 1 calc GR
B2 B 0.41212(18) 0.25965(15) 0.53195(15) 0.0312(5) Uani 1 1 d .

loop_
_atom_site_aniso_label
_atom_site_aniso_U_11
_atom_site_aniso_U_22
_atom_site_aniso_U_33
_atom_site_aniso_U_23
_atom_site_aniso_U_13
_atom_site_aniso_U_12
Br1 0.06476(18) 0.04464(16) 0.04173(14) -0.00148(11) 0.03064(13) -0.01913(13)
Br2 0.04417(13) 0.03673(13) 0.02176(10) 0.00065(9) 0.01634(9) 0.00539(10)
Br3 0.03009(12) 0.04300(14) 0.03755(13) 0.00131(10) 0.00069(10) 0.01370(10)
N1 0.0216(8) 0.0265(9) 0.0179(7) -0.0013(7) 0.0077(6) 0.0029(7)
C1 0.0153(9) 0.0271(11) 0.0224(9) -0.0006(8) 0.0069(7) 0.0013(7)
C2 0.0272(11) 0.0276(11) 0.0263(10) -0.0043(8) 0.0131(9) 0.0004(8)
C3 0.0340(12) 0.0358(13) 0.0259(11) -0.0107(9) 0.0113(9) -0.0050(10)
C4 0.0331(12) 0.0454(14) 0.0188(10) -0.0053(9) 0.0067(9) 0.0008(10)
C5 0.0332(11) 0.0345(12) 0.0174(9) 0.0010(8) 0.0099(8) 0.0040(9)
C6 0.0354(12) 0.0369(13) 0.0269(10) -0.0034(9) 0.0188(9) -0.0007(10)
C7 0.0316(11) 0.0330(12) 0.0328(11) -0.0032(9) 0.0180(9) 0.0044(9)
C8 0.0465(14) 0.0246(12) 0.0439(14) -0.0043(10) 0.0219(11) 0.0026(10)
C9 0.0361(14) 0.0490(16) 0.0449(15) -0.0072(12) 0.0137(11) -0.0096(12)
C10 0.0513(15) 0.0384(14) 0.0237(11) 0.0078(10) 0.0153(10) 0.0078(11)
C11 0.0292(11) 0.0236(10) 0.0182(9) 0.0017(8) 0.0085(8) 0.0062(8)
C12 0.0342(11) 0.0231(10) 0.0210(9) 0.0017(8) 0.0112(8) 0.0008(8)
C13 0.0451(14) 0.0253(11) 0.0291(11) -0.0014(9) 0.0138(10) 0.0003(10)
C14 0.0564(16) 0.0261(12) 0.0318(12) -0.0004(9) 0.0185(11) 0.0133(11)
C15 0.0397(13) 0.0369(13) 0.0327(12) 0.0020(10) 0.0159(10) 0.0164(11)
C16 0.0274(11) 0.0339(12) 0.0256(10) 0.0031(9) 0.0098(9) 0.0100(9)
C17 0.0260(12) 0.0482(15) 0.0415(13) -0.0088(11) 0.0116(10) 0.0071(10)
C18 0.0315(14) 0.076(2) 0.0638(19) 0.0033(16) 0.0141(13) -0.0080(14)
C19 0.0350(15) 0.087(2) 0.0482(17) -0.0038(16) 0.0021(12) 0.0086(15)
C20 0.0299(11) 0.0290(12) 0.0309(11) -0.0043(9) 0.0114(9) -0.0038(9)
C21 0.0488(16) 0.0482(16) 0.0511(15) -0.0026(13) 0.0281(13) -0.0115(13)
C22 0.0352(13) 0.0422(15) 0.0402(13) -0.0070(11) 0.0061(11) -0.0039(11)
B1 0.0298(12) 0.0271(12) 0.0238(11) 0.0034(9) 0.0109(10) 0.0023(10)
Br4 0.06195(18) 0.05809(18) 0.03598(13) 0.00197(12) 0.02964(13) 0.02255(14)
Br5 0.04702(14) 0.03568(13) 0.01978(10) 0.00066(9) 0.01394(9) 0.00169(10)
Br6 0.0652(2) 0.04596(17) 0.05158(17) -0.01192(13) 0.00188(14) -0.02384(15)
N2 0.0237(8) 0.0235(9) 0.0187(8) 0.0013(6) 0.0106(7) -0.0018(7)
C23 0.0243(10) 0.0231(10) 0.0261(10) 0.0005(8) 0.0104(8) -0.0041(8)
C24 0.0419(13) 0.0237(11) 0.0378(12) 0.0040(9) 0.0206(11) -0.0017(10)
C25 0.0422(14) 0.0365(13) 0.0334(12) 0.0140(10) 0.0176(10) 0.0093(11)
C26 0.0384(13) 0.0392(13) 0.0218(10) 0.0064(9) 0.0110(9) 0.0038(10)
C27 0.0352(12) 0.0349(12) 0.0173(9) 0.0032(8) 0.0130(8) -0.0004(9)
C28 0.0422(14) 0.0465(15) 0.0355(12) 0.0109(11) 0.0238(11) -0.0027(11)
C29 0.0480(16) 0.0397(15) 0.0523(15) 0.0103(12) 0.0283(13) -0.0085(12)
C30 0.0470(14) 0.0432(14) 0.0206(10) -0.0022(10) 0.0154(10) 0.0040(11)
C31 0.0435(16) 0.0588(18) 0.0413(15) 0.0035(13) 0.0172(12) 0.0111(13)
C32 0.071(2) 0.0238(13) 0.0578(17) 0.0056(12) 0.0269(15) 0.0013(12)
C33 0.0263(10) 0.0216(10) 0.0153(8) 0.0001(7) 0.0084(7) 0.0009(8)
C34 0.0268(10) 0.0223(10) 0.0205(9) -0.0009(7) 0.0089(8) 0.0004(8)
C35 0.0391(13) 0.0234(11) 0.0314(11) 0.0016(9) 0.0137(10) -0.0005(9)
C36 0.0496(15) 0.0238(12) 0.0323(12) 0.0023(9) 0.0111(11) 0.0101(10)
C37 0.0343(12) 0.0388(14) 0.0274(11) -0.0007(10) 0.0072(9) 0.0142(10)
C38 0.0257(10) 0.0356(12) 0.0197(9) -0.0040(8) 0.0088(8) 0.0024(9)
C39 0.0253(11) 0.0527(16) 0.0299(11) -0.0062(11) 0.0096(9) -0.0001(10)
C40 0.0330(14) 0.087(2) 0.0397(15) -0.0156(15) 0.0071(11) -0.0086(14)
C41 0.0374(15) 0.089(2) 0.0504(16) -0.0138(16) 0.0254(13) -0.0043(15)
C42 0.0245(10) 0.0225(10) 0.0334(11) 0.0032(8) 0.0127(9) -0.0003(8)
C43 0.0394(14) 0.0482(16) 0.0498(15) 0.0059(12) 0.0294(12) 0.0038(12)
C44 0.0302(13) 0.0455(16) 0.0435(14) -0.0030(11) 0.0069(11) -0.0033(11)
B2 0.0390(14) 0.0275(13) 0.0260(12) -0.0055(10) 0.0122(11) -0.0014(11)

loop_
_atom_type_symbol
_atom_type_description
_atom_type_scat_dispersion_real
_atom_type_scat_dispersion_imag
_atom_type_scat_source
C C 0.0033 0.0016 'International Tables Vol C Tables 4.2.6.8 and 6.1.1.4'
H H 0.0000 0.0000 'International Tables Vol C Tables 4.2.6.8 and 6.1.1.4'
B B 0.0013 0.0007 'International Tables Vol C Tables 4.2.6.8 and 6.1.1.4'
Br Br -0.2901 2.4595 'International Tables Vol C Tables 4.2.6.8 and 6.1.1.4'
N N 0.0061 0.0033 'International Tables Vol C Tables 4.2.6.8 and 6.1.1.4'

loop_
_geom_angle_atom_site_label_1
_geom_angle_atom_site_label_2
_geom_angle_atom_site_label_3
_geom_angle
C1 N1 C5 118.13(16)
C1 N1 C11 125.55(16)
C11 N1 C5 116.31(16)
N1 C1 C2 111.68(17)
N1 C1 B1 125.30(18)
C2 C1 B1 122.66(17)
C1 C2 C3 108.51(17)
C1 C2 C7 105.41(17)
C7 C2 C3 107.08(17)
C8 C2 C1 119.12(18)
C8 C2 C3 108.68(18)
C8 C2 C7 107.43(18)
C2 C3 H3 106.8
C4 C3 C2 109.77(18)
C4 C3 H3 106.8
C4 C3 C9 111.8(2)
C9 C3 C2 114.30(19)
C9 C3 H3 106.8
C3 C4 H4A 109.4
C3 C4 H4B 109.4
C3 C4 C5 110.99(18)
H4A C4 H4B 108.0
C5 C4 H4A 109.4
C5 C4 H4B 109.4
C4 C5 N1 106.93(17)
C4 C5 C6 108.07(18)
C6 C5 N1 105.49(16)
C10 C5 N1 112.75(17)
C10 C5 C4 110.98(19)
C10 C5 C6 112.27(19)
C5 C6 H6A 109.7
C5 C6 H6B 109.7
H6A C6 H6B 108.2
C7 C6 C5 109.72(18)
C7 C6 H6A 109.7
C7 C6 H6B 109.7
C2 C7 H7A 109.4
C2 C7 H7B 109.4
C6 C7 C2 111.19(18)
C6 C7 H7A 109.4
C6 C7 H7B 109.4
H7A C7 H7B 108.0
C2 C8 H8A 109.5
C2 C8 H8B 109.5
C2 C8 H8C 109.5
H8A C8 H8B 109.5
H8A C8 H8C 109.5
H8B C8 H8C 109.5
C3 C9 H9A 109.5
C3 C9 H9B 109.5
C3 C9 H9C 109.5
H9A C9 H9B 109.5
H9A C9 H9C 109.5
H9B C9 H9C 109.5
C5 C10 H10A 109.5
C5 C10 H10B 109.5
C5 C10 H10C 109.5
H10A C10 H10B 109.5
H10A C10 H10C 109.5
H10B C10 H10C 109.5
C12 C11 N1 118.95(18)
C12 C11 C16 123.37(19)
C16 C11 N1 117.61(18)
C11 C12 C20 124.92(19)
C13 C12 C11 116.5(2)
C13 C12 C20 118.5(2)
C12 C13 H13 119.2
C14 C13 C12 121.6(2)
C14 C13 H13 119.2
C13 C14 H14 119.9
C15 C14 C13 120.2(2)
C15 C14 H14 119.9
C14 C15 H15 119.3
C14 C15 C16 121.4(2)
C16 C15 H15 119.3
C11 C16 C17 123.1(2)
C15 C16 C11 117.0(2)
C15 C16 C17 119.9(2)
C16 C17 H17 107.5
C16 C17 C18 111.6(2)
C16 C17 C19 112.5(2)
C18 C17 H17 107.5
C19 C17 H17 107.5
C19 C17 C18 109.9(2)
C17 C18 H18A 109.5
C17 C18 H18B 109.5
C17 C18 H18C 109.5
H18A C18 H18B 109.5
H18A C18 H18C 109.5
H18B C18 H18C 109.5
C17 C19 H19A 109.5
C17 C19 H19B 109.5
C17 C19 H19C 109.5
H19A C19 H19B 109.5
H19A C19 H19C 109.5
H19B C19 H19C 109.5
C12 C20 H20 108.1
C12 C20 C21 112.2(2)
C12 C20 C22 111.40(18)
C21 C20 H20 108.1
C22 C20 H20 108.1
C22 C20 C21 108.8(2)
C20 C21 H21A 109.5
C20 C21 H21B 109.5
C20 C21 H21C 109.5
H21A C21 H21B 109.5
H21A C21 H21C 109.5
H21B C21 H21C 109.5
C20 C22 H22A 109.5
C20 C22 H22B 109.5
C20 C22 H22C 109.5
H22A C22 H22B 109.5
H22A C22 H22C 109.5
H22B C22 H22C 109.5
Br1 B1 Br3 112.19(12)
Br2 B1 Br1 103.91(11)
Br2 B1 Br3 105.66(11)
C1 B1 Br1 110.41(15)
C1 B1 Br2 122.28(15)
C1 B1 Br3 102.43(14)
C23 N2 C27 118.38(17)
C23 N2 C33 125.84(16)
C33 N2 C27 115.74(15)
N2 C23 C24 111.42(17)
N2 C23 B2 125.52(18)
C24 C23 B2 123.00(18)
C23 C24 C25 109.48(18)
C23 C24 C29 104.65(19)
C29 C24 C25 106.2(2)
C32 C24 C23 119.0(2)
C32 C24 C25 109.5(2)
C32 C24 C29 107.2(2)
C24 C25 H25 106.4
C26 C25 C24 110.38(19)
C26 C25 H25 106.4
C31 C25 C24 114.9(2)
C31 C25 H25 106.4
C31 C25 C26 111.8(2)
C25 C26 H26A 109.6
C25 C26 H26B 109.6
H26A C26 H26B 108.1
C27 C26 C25 110.14(19)
C27 C26 H26A 109.6
C27 C26 H26B 109.6
N2 C27 C28 106.07(17)
C26 C27 N2 105.67(16)
C26 C27 C28 108.99(19)
C30 C27 N2 113.30(17)
C30 C27 C26 111.12(19)
C30 C27 C28 111.38(19)
C27 C28 H28A 109.8
C27 C28 H28B 109.8
H28A C28 H28B 108.2
C29 C28 C27 109.37(19)
C29 C28 H28A 109.8
C29 C28 H28B 109.8
C24 C29 H29A 109.3
C24 C29 H29B 109.3
C28 C29 C24 111.5(2)
C28 C29 H29A 109.3
C28 C29 H29B 109.3
H29A C29 H29B 108.0
C27 C30 H30A 109.5
C27 C30 H30B 109.5
C27 C30 H30C 109.5
H30A C30 H30B 109.5
H30A C30 H30C 109.5
H30B C30 H30C 109.5
C25 C31 H31A 109.5
C25 C31 H31B 109.5
C25 C31 H31C 109.5
H31A C31 H31B 109.5
H31A C31 H31C 109.5
H31B C31 H31C 109.5
C24 C32 H32A 109.5
C24 C32 H32B 109.5
C24 C32 H32C 109.5
H32A C32 H32B 109.5
H32A C32 H32C 109.5
H32B C32 H32C 109.5
C34 C33 N2 118.06(17)
C34 C33 C38 123.24(19)
C38 C33 N2 118.57(18)
C33 C34 C42 124.11(18)
C35 C34 C33 116.91(19)
C35 C34 C42 118.89(19)
C34 C35 H35 119.4
C36 C35 C34 121.3(2)
C36 C35 H35 119.4
C35 C36 H36 119.8
C37 C36 C35 120.3(2)
C37 C36 H36 119.8
C36 C37 H37 119.2
C36 C37 C38 121.6(2)
C38 C37 H37 119.2
C33 C38 C39 123.9(2)
C37 C38 C33 116.6(2)
C37 C38 C39 119.4(2)
C38 C39 H39 108.2
C38 C39 C40 111.4(2)
C38 C39 C41 112.1(2)
C40 C39 H39 108.2
C41 C39 H39 108.2
C41 C39 C40 108.8(2)
C39 C40 H40A 109.5
C39 C40 H40B 109.5
C39 C40 H40C 109.5
H40A C40 H40B 109.5
H40A C40 H40C 109.5
H40B C40 H40C 109.5
C39 C41 H41A 109.5
C39 C41 H41B 109.5
C39 C41 H41C 109.5
H41A C41 H41B 109.5
H41A C41 H41C 109.5
H41B C41 H41C 109.5
C34 C42 H42 107.9
C34 C42 C43 110.95(18)
C34 C42 C44 112.12(18)
C43 C42 H42 107.9
C44 C42 H42 107.9
C44 C42 C43 109.86(19)
C42 C43 H43A 109.5
C42 C43 H43B 109.5
C42 C43 H43C 109.5
H43A C43 H43B 109.5
H43A C43 H43C 109.5
H43B C43 H43C 109.5
C42 C44 H44A 109.5
C42 C44 H44B 109.5
C42 C44 H44C 109.5
H44A C44 H44B 109.5
H44A C44 H44C 109.5
H44B C44 H44C 109.5
Br4 B2 Br6 113.28(12)
Br5 B2 Br4 104.95(12)
Br5 B2 Br6 104.12(12)
C23 B2 Br4 107.16(15)
C23 B2 Br5 121.43(16)
C23 B2 Br6 106.14(15)

loop_
_geom_bond_atom_site_label_1
_geom_bond_atom_site_label_2
_geom_bond_distance
Br1 B1 2.031(3)
Br2 B1 2.028(2)
Br3 B1 2.032(2)
N1 C1 1.312(3)
N1 C5 1.536(2)
N1 C11 1.466(3)
C1 C2 1.539(3)
C1 B1 1.641(3)
C2 C3 1.564(3)
C2 C7 1.561(3)
C2 C8 1.537(3)
C3 H3 1.0000
C3 C4 1.528(3)
C3 C9 1.529(3)
C4 H4A 0.9900
C4 H4B 0.9900
C4 C5 1.532(3)
C5 C6 1.532(3)
C5 C10 1.516(3)
C6 H6A 0.9900
C6 H6B 0.9900
C6 C7 1.524(3)
C7 H7A 0.9900
C7 H7B 0.9900
C8 H8A 0.9800
C8 H8B 0.9800
C8 H8C 0.9800
C9 H9A 0.9800
C9 H9B 0.9800
C9 H9C 0.9800
C10 H10A 0.9800
C10 H10B 0.9800
C10 H10C 0.9800
C11 C12 1.402(3)
C11 C16 1.402(3)
C12 C13 1.394(3)
C12 C20 1.518(3)
C13 H13 0.9500
C13 C14 1.384(3)
C14 H14 0.9500
C14 C15 1.376(4)
C15 H15 0.9500
C15 C16 1.392(3)
C16 C17 1.516(3)
C17 H17 1.0000
C17 C18 1.536(4)
C17 C19 1.528(4)
C18 H18A 0.9800
C18 H18B 0.9800
C18 H18C 0.9800
C19 H19A 0.9800
C19 H19B 0.9800
C19 H19C 0.9800
C20 H20 1.0000
C20 C21 1.538(3)
C20 C22 1.537(3)
C21 H21A 0.9800
C21 H21B 0.9800
C21 H21C 0.9800
C22 H22A 0.9800
C22 H22B 0.9800
C22 H22C 0.9800
Br4 B2 2.026(3)
Br5 B2 2.023(3)
Br6 B2 2.037(3)
N2 C23 1.310(3)
N2 C27 1.532(2)
N2 C33 1.463(3)
C23 C24 1.538(3)
C23 B2 1.641(3)
C24 C25 1.557(3)
C24 C29 1.555(3)
C24 C32 1.532(3)
C25 H25 1.0000
C25 C26 1.528(3)
C25 C31 1.517(3)
C26 H26A 0.9900
C26 H26B 0.9900
C26 C27 1.523(3)
C27 C28 1.538(3)
C27 C30 1.516(3)
C28 H28A 0.9900
C28 H28B 0.9900
C28 C29 1.518(4)
C29 H29A 0.9900
C29 H29B 0.9900
C30 H30A 0.9800
C30 H30B 0.9800
C30 H30C 0.9800
C31 H31A 0.9800
C31 H31B 0.9800
C31 H31C 0.9800
C32 H32A 0.9800
C32 H32B 0.9800
C32 H32C 0.9800
C33 C34 1.401(3)
C33 C38 1.405(3)
C34 C35 1.389(3)
C34 C42 1.523(3)
C35 H35 0.9500
C35 C36 1.383(3)
C36 H36 0.9500
C36 C37 1.373(4)
C37 H37 0.9500
C37 C38 1.391(3)
C38 C39 1.518(3)
C39 H39 1.0000
C39 C40 1.540(3)
C39 C41 1.538(3)
C40 H40A 0.9800
C40 H40B 0.9800
C40 H40C 0.9800
C41 H41A 0.9800
C41 H41B 0.9800
C41 H41C 0.9800
C42 H42 1.0000
C42 C43 1.534(3)
C42 C44 1.530(3)
C43 H43A 0.9800
C43 H43B 0.9800
C43 H43C 0.9800
C44 H44A 0.9800
C44 H44B 0.9800
C44 H44C 0.9800

loop_
_geom_torsion_atom_site_label_1
_geom_torsion_atom_site_label_2
_geom_torsion_atom_site_label_3
_geom_torsion_atom_site_label_4
_geom_torsion
N1 C1 C2 C3 56.4(2)
N1 C1 C2 C7 -58.0(2)
N1 C1 C2 C8 -178.61(19)
N1 C1 B1 Br1 -131.92(18)
N1 C1 B1 Br2 -9.3(3)
N1 C1 B1 Br3 108.43(19)
N1 C5 C6 C7 -53.4(2)
N1 C11 C12 C13 -176.18(17)
N1 C11 C12 C20 6.2(3)
N1 C11 C16 C15 177.03(18)
N1 C11 C16 C17 -5.1(3)
C1 N1 C5 C4 -56.7(2)
C1 N1 C5 C6 58.2(2)
C1 N1 C5 C10 -178.93(19)
C1 N1 C11 C12 -90.9(2)
C1 N1 C11 C16 92.1(2)
C1 C2 C3 C4 -54.9(2)
C1 C2 C3 C9 71.6(2)
C1 C2 C7 C6 57.2(2)
C2 C1 B1 Br1 55.5(2)
C2 C1 B1 Br2 178.07(15)
C2 C1 B1 Br3 -64.1(2)
C2 C3 C4 C5 -0.2(2)
C3 C2 C7 C6 -58.2(2)
C3 C4 C5 N1 52.7(2)
C3 C4 C5 C6 -60.4(2)
C3 C4 C5 C10 176.05(18)
C4 C5 C6 C7 60.7(2)
C5 N1 C1 C2 0.4(2)
C5 N1 C1 B1 -172.93(18)
C5 N1 C11 C12 87.9(2)
C5 N1 C11 C16 -89.1(2)
C5 C6 C7 C2 -0.9(2)
C7 C2 C3 C4 58.4(2)
C7 C2 C3 C9 -175.05(19)
C8 C2 C3 C4 174.16(18)
C8 C2 C3 C9 -59.3(2)
C8 C2 C7 C6 -174.83(18)
C9 C3 C4 C5 -128.1(2)
C10 C5 C6 C7 -176.58(18)
C11 N1 C1 C2 179.16(17)
C11 N1 C1 B1 5.9(3)
C11 N1 C5 C4 124.41(19)
C11 N1 C5 C6 -120.70(19)
C11 N1 C5 C10 2.2(3)
C11 C12 C13 C14 -1.0(3)
C11 C12 C20 C21 -113.9(2)
C11 C12 C20 C22 123.7(2)
C11 C16 C17 C18 -110.0(3)
C11 C16 C17 C19 126.0(2)
C12 C11 C16 C15 0.2(3)
C12 C11 C16 C17 178.0(2)
C12 C13 C14 C15 0.6(3)
C13 C12 C20 C21 68.5(3)
C13 C12 C20 C22 -53.8(3)
C13 C14 C15 C16 0.3(3)
C14 C15 C16 C11 -0.6(3)
C14 C15 C16 C17 -178.6(2)
C15 C16 C17 C18 67.9(3)
C15 C16 C17 C19 -56.2(3)
C16 C11 C12 C13 0.7(3)
C16 C11 C12 C20 -176.96(19)
C20 C12 C13 C14 176.7(2)
B1 C1 C2 C3 -130.1(2)
B1 C1 C2 C7 115.5(2)
B1 C1 C2 C8 -5.1(3)
N2 C23 C24 C25 -56.0(2)
N2 C23 C24 C29 57.5(2)
N2 C23 C24 C32 177.2(2)
N2 C23 B2 Br4 121.1(2)
N2 C23 B2 Br5 0.7(3)
N2 C23 B2 Br6 -117.6(2)
N2 C27 C28 C29 50.1(2)
N2 C33 C34 C35 -175.30(17)
N2 C33 C34 C42 8.2(3)
N2 C33 C38 C37 174.96(17)
N2 C33 C38 C39 -7.5(3)
C23 N2 C27 C26 57.0(2)
C23 N2 C27 C28 -58.6(2)
C23 N2 C27 C30 178.90(19)
C23 N2 C33 C34 -88.7(2)
C23 N2 C33 C38 95.2(2)
C23 C24 C25 C26 49.4(2)
C23 C24 C25 C31 -78.0(3)
C23 C24 C29 C28 -60.6(3)
C24 C23 B2 Br4 -62.1(2)
C24 C23 B2 Br5 177.56(17)
C24 C23 B2 Br6 59.2(2)
C24 C25 C26 C27 7.8(3)
C25 C24 C29 C28 55.2(3)
C25 C26 C27 N2 -58.2(2)
C25 C26 C27 C28 55.4(2)
C25 C26 C27 C30 178.50(18)
C26 C27 C28 C29 -63.3(2)
C27 N2 C23 C24 1.4(3)
C27 N2 C23 B2 178.56(19)
C27 N2 C33 C34 89.3(2)
C27 N2 C33 C38 -86.8(2)
C27 C28 C29 C24 5.7(3)
C29 C24 C25 C26 -63.0(2)
C29 C24 C25 C31 169.5(2)
C30 C27 C28 C29 173.8(2)
C31 C25 C26 C27 137.0(2)
C32 C24 C25 C26 -178.5(2)
C32 C24 C25 C31 54.0(3)
C32 C24 C29 C28 172.2(2)
C33 N2 C23 C24 179.38(18)
C33 N2 C23 B2 -3.5(3)
C33 N2 C27 C26 -121.17(19)
C33 N2 C27 C28 123.20(19)
C33 N2 C27 C30 0.7(3)
C33 C34 C35 C36 0.2(3)
C33 C34 C42 C43 119.8(2)
C33 C34 C42 C44 -116.9(2)
C33 C38 C39 C40 -118.7(2)
C33 C38 C39 C41 119.2(2)
C34 C33 C38 C37 -0.9(3)
C34 C33 C38 C39 176.63(18)
C34 C35 C36 C37 -0.7(3)
C35 C34 C42 C43 -56.7(3)
C35 C34 C42 C44 66.6(3)
C35 C36 C37 C38 0.3(3)
C36 C37 C38 C33 0.4(3)
C36 C37 C38 C39 -177.2(2)
C37 C38 C39 C40 58.8(3)
C37 C38 C39 C41 -63.3(3)
C38 C33 C34 C35 0.6(3)
C38 C33 C34 C42 -175.95(18)
C42 C34 C35 C36 177.0(2)
B2 C23 C24 C25 126.8(2)
B2 C23 C24 C29 -119.7(2)
B2 C23 C24 C32 -0.1(3)
